data_4507127
loop_
_publ_author_name
'Bolla, Geetha'
'Nangia, Ashwini'

_publ_section_title
;
 Clofazimine Mesylate: A High Solubility Stable Salt
;
_journal_issue 12
_journal_name_full 'Crystal Growth &amp; Design'
_journal_page_first 6250
_journal_paper_doi 10.1021/cg301463z
_journal_volume 12
_journal_year 2012
_chemical_formula_sum 'C31 H26 Cl2 N4 O4'
_chemical_formula_weight 589.46
_space_group_IT_number 14
_symmetry_cell_setting monoclinic
_symmetry_space_group_name_Hall '-P 2yn'
_symmetry_space_group_name_H-M 'P 1 21/n 1'
_atom_sites_solution_hydrogens geom
_atom_sites_solution_primary direct
_atom_sites_solution_secondary difmap
_audit_creation_method SHELXL-97
_cell_angle_alpha 90.00
_cell_angle_beta 103.413(17)
_cell_angle_gamma 90.00
_cell_formula_units_Z 4
_cell_length_a 11.2549(19)
_cell_length_b 20.816(3)
_cell_length_c 12.519(2)
_cell_measurement_reflns_used 1857
_cell_measurement_temperature 298(2)
_cell_measurement_theta_max 26.3131
_cell_measurement_theta_min 2.6948
_cell_volume 2853.0(8)
_computing_cell_refinement
;
 CrysAlisPro, Oxford Diffraction Ltd.,
 Version 1.171.33.55 (release 05-01-2010 CrysAlis171 .NET)
 (compiled Jan 5 2010,16:28:46)
;
_computing_data_collection
;
 CrysAlisPro, Oxford Diffraction Ltd.,
 Version 1.171.33.55 (release 05-01-2010 CrysAlis171 .NET)
 (compiled Jan 5 2010,16:28:46)
;
_computing_data_reduction
;
 CrysAlisPro, Oxford Diffraction Ltd.,
 Version 1.171.33.55 (release 05-01-2010 CrysAlis171 .NET)
 (compiled Jan 5 2010,16:28:46)
;
_computing_molecular_graphics
;
 OLEX2: a complete structure solution, refinement and analysis program.
 Dolomanov et al., J. Appl. Cryst. (2009). 42, 339-341
;
_computing_publication_material
;
 OLEX2: a complete structure solution, refinement and analysis program.
 Dolomanov et al., J. Appl. Cryst. (2009). 42, 339-341
;
_computing_structure_refinement 'SHELXL-97 (Sheldrick, 1997)'
_computing_structure_solution 'SHELXS-97 (Sheldrick, 1990)/Bruker'
_diffrn_ambient_temperature 298(2)
_diffrn_detector_area_resol_mean 16.3291
_diffrn_measured_fraction_theta_full 0.999
_diffrn_measured_fraction_theta_max 0.999
_diffrn_measurement_details
;
 1 omega 48.00 90.00 1.0000 80.0000
 omega____ theta____ kappa____ phi______ frames
 - 18.5441 179.0000 30.0000 42
 2 omega 39.00 91.00 1.0000 80.0000
 omega____ theta____ kappa____ phi______ frames
 - 18.5441 179.0000 90.0000 52
 3 omega -44.00 63.00 1.0000 80.0000
 omega____ theta____ kappa____ phi______ frames
 - 18.5441 -19.0000 30.0000 107
 4 omega -37.00 -5.00 1.0000 80.0000
 omega____ theta____ kappa____ phi______ frames
 - -18.7003 -77.0000 60.0000 32
;
_diffrn_measurement_device_type 'Xcalibur, Eos, Gemini'
_diffrn_measurement_method '\w scans'
_diffrn_orient_matrix_UB_11 -0.0044768
_diffrn_orient_matrix_UB_12 0.018812
_diffrn_orient_matrix_UB_13 -0.0480209
_diffrn_orient_matrix_UB_21 0.0344552
_diffrn_orient_matrix_UB_22 0.0247179
_diffrn_orient_matrix_UB_23 0.0320431
_diffrn_orient_matrix_UB_31 0.0546932
_diffrn_orient_matrix_UB_32 -0.013956
_diffrn_orient_matrix_UB_33 -0.008048
_diffrn_radiation_monochromator graphite
_diffrn_radiation_source 'fine-focus sealed tube'
_diffrn_radiation_type 'Mo K\a'
_diffrn_radiation_wavelength 0.7107
_diffrn_reflns_av_R_equivalents 0.0829
_diffrn_reflns_av_sigmaI/netI 0.1697
_diffrn_reflns_limit_h_max 12
_diffrn_reflns_limit_h_min -13
_diffrn_reflns_limit_k_max 24
_diffrn_reflns_limit_k_min -23
_diffrn_reflns_limit_l_max 14
_diffrn_reflns_limit_l_min -14
_diffrn_reflns_number 10779
_diffrn_reflns_theta_full 24.71
_diffrn_reflns_theta_max 24.71
_diffrn_reflns_theta_min 2.70
_exptl_absorpt_coefficient_mu 0.272
_exptl_absorpt_correction_T_max 1.0
_exptl_absorpt_correction_T_min 0.8468
_exptl_absorpt_correction_type multi-scan
_exptl_absorpt_process_details
;
 CrysAlisPro, Oxford Diffraction Ltd.,
 Version 1.171.33.55 (release 05-01-2010 CrysAlis171 .NET)
 (compiled Jan 5 2010,16:28:46)
 Empirical absorption correction using spherical harmonics,
 implemented in SCALE3 ABSPACK scaling algorithm.
;
_exptl_crystal_colour red
_exptl_crystal_density_diffrn 1.372
_exptl_crystal_density_method 'not measured'
_exptl_crystal_description plate
_exptl_crystal_F_000 1224
_exptl_crystal_size_max 0.32
_exptl_crystal_size_mid 0.22
_exptl_crystal_size_min 0.20
_refine_diff_density_max 0.319
_refine_diff_density_min -0.271
_refine_diff_density_rms 0.045
_refine_ls_extinction_method none
_refine_ls_goodness_of_fit_ref 0.918
_refine_ls_hydrogen_treatment mixed
_refine_ls_matrix_type full
_refine_ls_number_parameters 388
_refine_ls_number_reflns 4855
_refine_ls_number_restraints 0
_refine_ls_restrained_S_all 0.918
_refine_ls_R_factor_all 0.2043
_refine_ls_R_factor_gt 0.0755
_refine_ls_shift/su_max 0.038
_refine_ls_shift/su_mean 0.001
_refine_ls_structure_factor_coef Fsqd
_refine_ls_weighting_details
;
calc w=1/[\s^2^(Fo^2^)+(0.0454P)^2^+0.0000P] where P=(Fo^2^+2Fc^2^)/3
;
_refine_ls_weighting_scheme calc
_refine_ls_wR_factor_gt 0.1169
_refine_ls_wR_factor_ref 0.1468
_reflns_number_gt 1924
_reflns_number_total 4855
_reflns_threshold_expression >2sigma(I)
_cod_data_source_file cg301463z_si_003.cif
_cod_data_source_block CFZ-MLE
_cod_depositor_comments
;
The following automatic conversions were performed:

'_symmetry_cell_setting' value 'Monoclinic' changed to 'monoclinic'
according to /home/saulius/struct/CIF-dictionaries/cif_core.dic
dictionary named 'cif_core.dic' version 2.4.2 from 2011-04-26.

Automatic conversion script
Id: cif_fix_values 1891 2012-01-12 08:04:46Z andrius 
;
_cod_original_cell_volume 2852.9(8)
_cod_database_code 4507127

loop_
_symmetry_equiv_pos_as_xyz
'-x+1/2, y+1/2, -z+1/2'
'-x, -y, -z'
'x, y, z'
'x-1/2, -y-1/2, z-1/2'

loop_
_atom_site_label
_atom_site_type_symbol
_atom_site_fract_x
_atom_site_fract_y
_atom_site_fract_z
_atom_site_U_iso_or_equiv
_atom_site_adp_type
_atom_site_occupancy
_atom_site_symmetry_multiplicity
_atom_site_calc_flag
_atom_site_refinement_flags
O4 O 0.0513(4) 0.9088(2) 0.7713(4) 0.1265(18) Uani 1 1 d .
Cl1 Cl 1.24662(14) 0.16113(7) 0.69936(12) 0.0801(5) Uani 1 1 d .
Cl2 Cl 0.36921(16) 0.75672(8) 0.54193(15) 0.1061(6) Uani 1 1 d .
N4 N 0.9694(3) 0.38088(18) 0.4641(3) 0.0411(10) Uani 1 1 d .
N3 N 0.8596(3) 0.49399(17) 0.3719(3) 0.0412(10) Uani 1 1 d .
C8 C 0.8372(4) 0.4709(2) 0.4637(4) 0.0369(12) Uani 1 1 d .
C9 C 0.7604(4) 0.5060(2) 0.5168(4) 0.0431(12) Uani 1 1 d .
H9 H 0.7259 0.5440 0.4845 0.052 Uiso 1 1 calc R
N1 N 0.7607(4) 0.4053(2) 0.7538(3) 0.0564(13) Uani 1 1 d .
N2 N 0.6624(3) 0.5205(2) 0.6685(4) 0.0484(11) Uani 1 1 d .
C11 C 0.7882(4) 0.4260(2) 0.6623(4) 0.0426(12) Uani 1 1 d .
C1 C 1.0696(4) 0.3696(2) 0.3125(4) 0.0507(13) Uani 1 1 d .
H1A H 1.1083 0.3321 0.3424 0.061 Uiso 1 1 calc R
C5 C 0.9347(4) 0.4609(2) 0.3224(4) 0.0417(12) Uani 1 1 d .
C19 C 1.0361(4) 0.3258(2) 0.5191(4) 0.0413(12) Uani 1 1 d .
C7 C 0.8912(4) 0.4121(2) 0.5148(4) 0.0391(12) Uani 1 1 d .
C10 C 0.7343(4) 0.4873(2) 0.6129(4) 0.0398(12) Uani 1 1 d .
C12 C 0.8648(4) 0.3918(2) 0.6109(3) 0.0436(12) Uani 1 1 d .
H12 H 0.8995 0.3538 0.6427 0.052 Uiso 1 1 calc R
C20 C 1.1426(5) 0.3372(2) 0.5981(4) 0.0543(14) Uani 1 1 d .
H20 H 1.1699 0.3790 0.6145 0.065 Uiso 1 1 calc R
C6 C 0.9915(4) 0.4027(2) 0.3663(4) 0.0412(12) Uani 1 1 d .
C4 C 0.9593(4) 0.4836(2) 0.2240(4) 0.0520(14) Uani 1 1 d .
H4 H 0.9237 0.5218 0.1940 0.062 Uiso 1 1 calc R
C13 C 0.5949(4) 0.5772(2) 0.6321(4) 0.0449(13) Uani 1 1 d .
C2 C 1.0879(4) 0.3931(3) 0.2160(4) 0.0605(15) Uani 1 1 d .
H2A H 1.1369 0.3704 0.1789 0.073 Uiso 1 1 calc R
C23 C 1.0584(5) 0.2134(2) 0.5507(4) 0.0612(15) Uani 1 1 d .
H23 H 1.0301 0.1717 0.5353 0.073 Uiso 1 1 calc R
C25 C 0.8122(6) 0.3469(3) 0.8153(5) 0.0639(16) Uani 1 1 d .
C22 C 1.1655(5) 0.2248(3) 0.6288(4) 0.0534(14) Uani 1 1 d .
C3 C 1.0340(5) 0.4511(3) 0.1716(4) 0.0575(15) Uani 1 1 d .
H3 H 1.0494 0.4672 0.1068 0.069 Uiso 1 1 calc R
C18 C 0.5370(4) 0.5894(3) 0.5249(4) 0.0543(14) Uani 1 1 d .
H18 H 0.5430 0.5599 0.4706 0.065 Uiso 1 1 calc R
C24 C 0.9942(4) 0.2647(3) 0.4963(4) 0.0514(13) Uani 1 1 d .
H24 H 0.9220 0.2576 0.4438 0.062 Uiso 1 1 calc R
C16 C 0.4580(4) 0.6869(2) 0.5770(5) 0.0624(15) Uani 1 1 d .
C14 C 0.5816(4) 0.6214(3) 0.7125(4) 0.0580(15) Uani 1 1 d .
H14 H 0.6192 0.6136 0.7857 0.070 Uiso 1 1 calc R
C17 C 0.4700(4) 0.6448(3) 0.4966(4) 0.0598(15) Uani 1 1 d .
H17 H 0.4334 0.6535 0.4235 0.072 Uiso 1 1 calc R
C21 C 1.2077(5) 0.2860(3) 0.6519(4) 0.0605(15) Uani 1 1 d .
H21 H 1.2802 0.2930 0.7039 0.073 Uiso 1 1 calc R
C15 C 0.5134(5) 0.6763(3) 0.6847(5) 0.0660(16) Uani 1 1 d .
H15 H 0.5052 0.7058 0.7383 0.079 Uiso 1 1 calc R
C26 C 0.7277(7) 0.2943(3) 0.7922(7) 0.181(4) Uani 1 1 d .
H26C H 0.7659 0.2561 0.8273 0.271 Uiso 1 1 calc R
H26A H 0.7037 0.2875 0.7143 0.271 Uiso 1 1 calc R
H26B H 0.6568 0.3040 0.8196 0.271 Uiso 1 1 calc R
O1 O 0.1914(4) 1.00204(19) 0.3979(3) 0.0885(13) Uani 1 1 d .
O2 O 0.2035(4) 0.9103(2) 0.4873(3) 0.1012(15) Uani 1 1 d .
C29 C 0.1488(4) 1.0040(2) 0.5705(4) 0.0590(14) Uani 1 1 d .
H29 H 0.1514 1.0486 0.5655 0.071 Uiso 1 1 calc R
C30 C 0.1139(4) 0.9834(3) 0.6584(4) 0.0594(14) Uani 1 1 d .
H30 H 0.0976 1.0153 0.7049 0.071 Uiso 1 1 calc R
O3 O 0.1335(5) 0.8696(2) 0.6426(4) 0.0975(15) Uani 1 1 d .
C28 C 0.1847(5) 0.9703(3) 0.4784(5) 0.0623(16) Uani 1 1 d .
C31 C 0.0969(5) 0.9168(4) 0.6933(5) 0.0770(19) Uani 1 1 d .
C27 C 0.8363(9) 0.3601(3) 0.9355(6) 0.186(4) Uani 1 1 d .
H27A H 0.7617 0.3727 0.9543 0.279 Uiso 1 1 calc R
H27C H 0.8951 0.3942 0.9540 0.279 Uiso 1 1 calc R
H27B H 0.8677 0.3221 0.9756 0.279 Uiso 1 1 calc R
H2B H 0.182(5) 0.887(3) 0.572(6) 0.11(2) Uiso 1 1 d .
H1 H 0.709(4) 0.422(2) 0.784(3) 0.050(16) Uiso 1 1 d .
H2 H 0.675(4) 0.514(2) 0.752(4) 0.087(18) Uiso 1 1 d .
H25 H 0.916(4) 0.354(2) 0.842(4) 0.078(17) Uiso 1 1 d .

loop_
_atom_site_aniso_label
_atom_site_aniso_U_11
_atom_site_aniso_U_22
_atom_site_aniso_U_33
_atom_site_aniso_U_23
_atom_site_aniso_U_13
_atom_site_aniso_U_12
O4 0.155(4) 0.145(5) 0.098(4) 0.042(3) 0.067(4) -0.011(3)
Cl1 0.0892(11) 0.0623(10) 0.0809(11) 0.0077(8) 0.0034(9) 0.0258(9)
Cl2 0.1054(13) 0.0800(12) 0.1322(16) 0.0059(11) 0.0259(12) 0.0407(11)
N4 0.043(2) 0.043(3) 0.039(2) 0.000(2) 0.012(2) 0.005(2)
N3 0.042(2) 0.050(3) 0.033(2) -0.002(2) 0.010(2) -0.003(2)
C8 0.036(3) 0.042(3) 0.034(3) -0.002(3) 0.010(2) -0.002(3)
C9 0.042(3) 0.041(3) 0.045(3) 0.001(2) 0.007(3) 0.003(3)
N1 0.069(3) 0.058(3) 0.051(3) 0.004(3) 0.031(3) 0.011(3)
N2 0.052(3) 0.053(3) 0.044(3) -0.005(2) 0.018(2) 0.005(2)
C11 0.045(3) 0.050(3) 0.036(3) -0.006(3) 0.014(3) -0.004(3)
C1 0.043(3) 0.061(4) 0.049(3) -0.005(3) 0.012(3) 0.006(3)
C5 0.039(3) 0.048(3) 0.040(3) 0.000(3) 0.012(3) -0.005(3)
C19 0.041(3) 0.041(4) 0.042(3) -0.007(3) 0.011(3) 0.001(3)
C7 0.041(3) 0.040(3) 0.035(3) -0.005(3) 0.007(3) -0.003(3)
C10 0.035(3) 0.043(3) 0.044(3) -0.005(3) 0.014(3) -0.004(3)
C12 0.052(3) 0.042(3) 0.035(3) 0.001(2) 0.005(3) 0.004(3)
C20 0.055(3) 0.038(3) 0.064(4) -0.007(3) 0.004(3) -0.002(3)
C6 0.037(3) 0.050(3) 0.038(3) -0.008(3) 0.011(3) -0.009(3)
C4 0.047(3) 0.062(4) 0.047(3) 0.001(3) 0.012(3) -0.005(3)
C13 0.042(3) 0.048(4) 0.050(3) -0.004(3) 0.021(3) 0.004(3)
C2 0.051(3) 0.078(4) 0.054(4) -0.012(3) 0.016(3) -0.001(3)
C23 0.072(4) 0.039(4) 0.068(4) -0.009(3) 0.009(3) -0.003(3)
C25 0.097(5) 0.048(4) 0.056(4) 0.018(3) 0.036(4) 0.008(4)
C22 0.061(4) 0.040(4) 0.059(4) -0.003(3) 0.013(3) 0.011(3)
C3 0.057(4) 0.080(4) 0.039(3) -0.006(3) 0.017(3) -0.010(3)
C18 0.045(3) 0.064(4) 0.052(4) -0.008(3) 0.007(3) 0.009(3)
C24 0.049(3) 0.049(4) 0.051(3) 0.000(3) 0.000(3) 0.008(3)
C16 0.054(4) 0.056(4) 0.077(4) -0.008(4) 0.015(3) 0.013(3)
C14 0.064(4) 0.067(4) 0.046(4) -0.005(3) 0.018(3) 0.007(3)
C17 0.046(3) 0.070(4) 0.060(4) -0.001(3) 0.006(3) 0.007(3)
C21 0.052(3) 0.067(4) 0.055(4) -0.006(3) -0.003(3) 0.005(4)
C15 0.075(4) 0.060(4) 0.068(4) -0.014(3) 0.027(4) 0.013(4)
C26 0.164(8) 0.094(7) 0.237(11) 0.084(6) -0.050(7) -0.033(6)
O1 0.118(3) 0.102(3) 0.054(3) 0.010(2) 0.036(2) -0.028(3)
O2 0.159(4) 0.087(3) 0.067(3) 0.005(3) 0.045(3) 0.035(3)
C29 0.069(4) 0.057(4) 0.047(3) -0.004(3) 0.005(3) -0.011(3)
C30 0.068(4) 0.068(4) 0.040(3) 0.001(3) 0.008(3) 0.003(3)
O3 0.154(4) 0.068(3) 0.070(3) 0.009(2) 0.026(3) 0.000(3)
C28 0.058(4) 0.077(5) 0.050(4) 0.002(4) 0.010(3) -0.010(4)
C31 0.075(4) 0.106(6) 0.048(4) 0.019(4) 0.012(3) -0.010(4)
C27 0.347(14) 0.132(7) 0.068(6) 0.012(5) 0.024(7) 0.081(8)

loop_
_atom_type_symbol
_atom_type_description
_atom_type_scat_dispersion_real
_atom_type_scat_dispersion_imag
_atom_type_scat_source
N N 0.0061 0.0033 'International Tables Vol C Tables 4.2.6.8 and 6.1.1.4'
O O 0.0106 0.0060 'International Tables Vol C Tables 4.2.6.8 and 6.1.1.4'
Cl Cl 0.1484 0.1585 'International Tables Vol C Tables 4.2.6.8 and 6.1.1.4'
H H 0.0000 0.0000 'International Tables Vol C Tables 4.2.6.8 and 6.1.1.4'
C C 0.0033 0.0016 'International Tables Vol C Tables 4.2.6.8 and 6.1.1.4'

loop_
_geom_angle_atom_site_label_1
_geom_angle_atom_site_label_2
_geom_angle_atom_site_label_3
_geom_angle
O4 C31 C30 118.3(7)
O4 C31 O3 122.3(7)
N4 C7 C8 116.6(4)
N4 C7 C12 123.7(4)
N4 C6 C1 121.6(5)
N4 C6 C5 117.8(4)
N3 C8 C9 118.7(4)
N3 C8 C7 123.1(4)
N3 C5 C6 122.2(4)
N3 C5 C4 120.2(5)
C8 N3 C5 118.7(4)
C8 C9 H9 118.4
C9 C8 C7 118.1(4)
C9 C10 N2 125.3(5)
C9 C10 C11 117.7(4)
N1 C11 C10 119.0(4)
N1 C11 C12 121.9(5)
N1 C25 C27 109.3(5)
N1 C25 H25 107(2)
N2 C10 C11 117.0(4)
C11 N1 C25 125.0(4)
C11 N1 H1 126(3)
C11 C12 H12 118.9
C1 C6 C5 120.6(4)
C1 C2 H2A 119.4
C1 C2 C3 121.3(5)
C5 C4 H4 119.1
C19 C20 H20 120.3
C19 C24 C23 120.2(5)
C19 C24 H24 119.9
C7 N4 C19 118.3(4)
C7 N4 C6 121.6(4)
C7 C12 C11 122.2(4)
C7 C12 H12 118.9
C10 C9 C8 123.3(4)
C10 C9 H9 118.4
C10 N2 C13 126.2(4)
C10 N2 H2 119(3)
C12 C11 C10 119.1(4)
C12 C7 C8 119.6(4)
C20 C19 N4 117.9(4)
C20 C21 H21 120.1
C6 N4 C19 120.0(4)
C6 C1 H1A 120.4
C4 C5 C6 117.6(4)
C4 C3 C2 119.5(5)
C4 C3 H3 120.2
C13 N2 H2 112(3)
C13 C18 H18 119.6
C13 C18 C17 120.9(5)
C13 C14 H14 119.6
C2 C1 H1A 120.4
C2 C1 C6 119.2(5)
C2 C3 H3 120.2
C23 C22 Cl1 119.8(4)
C23 C24 H24 119.9
C25 N1 H1 109(3)
C25 C26 H26C 109.5
C25 C26 H26A 109.5
C25 C26 H26B 109.5
C25 C27 H27A 109.5
C25 C27 H27C 109.5
C25 C27 H27B 109.5
C22 C23 H23 120.4
C22 C21 C20 119.9(5)
C22 C21 H21 120.1
C3 C4 C5 121.7(5)
C3 C4 H4 119.1
C3 C2 H2A 119.4
C18 C13 N2 124.4(5)
C18 C13 C14 118.4(5)
C18 C17 H17 120.3
C24 C19 N4 121.4(5)
C24 C19 C20 120.6(5)
C24 C23 H23 120.4
C24 C23 C22 119.1(5)
C16 C17 C18 119.3(5)
C16 C17 H17 120.3
C16 C15 C14 118.9(5)
C16 C15 H15 120.5
C14 C13 N2 117.1(5)
C14 C15 H15 120.5
C17 C18 H18 119.6
C17 C16 Cl2 119.6(5)
C17 C16 C15 121.6(5)
C21 C20 C19 119.3(5)
C21 C20 H20 120.3
C21 C22 Cl1 119.3(5)
C21 C22 C23 120.8(5)
C15 C16 Cl2 118.8(5)
C15 C14 C13 120.8(5)
C15 C14 H14 119.6
C26 C25 N1 111.1(6)
C26 C25 C27 107.5(6)
C26 C25 H25 137(2)
H26C C26 H26A 109.5
H26C C26 H26B 109.5
H26A C26 H26B 109.5
O1 C28 O2 124.4(6)
O1 C28 C29 117.7(6)
O2 C28 C29 117.9(5)
C29 C30 H30 115.3
C29 C30 C31 129.4(5)
C30 C29 H29 113.6
C30 C29 C28 132.8(5)
O3 C31 C30 119.4(5)
C28 O2 H2B 113(3)
C28 C29 H29 113.6
C31 C30 H30 115.3
C31 O3 H2B 112(3)
C27 C25 H25 76(2)
H27A C27 H27C 109.5
H27A C27 H27B 109.5
H27C C27 H27B 109.5

loop_
_geom_bond_atom_site_label_1
_geom_bond_atom_site_label_2
_geom_bond_distance
O4 C31 1.215(6)
Cl1 C22 1.732(5)
Cl2 C16 1.761(5)
N4 C19 1.454(5)
N4 C7 1.364(5)
N4 C6 1.381(5)
N3 C8 1.323(5)
N3 C5 1.348(5)
C8 C9 1.411(5)
C8 C7 1.446(6)
C9 H9 0.9300
C9 C10 1.360(5)
N1 C11 1.326(5)
N1 C25 1.483(6)
N1 H1 0.84(4)
N2 C10 1.370(5)
N2 C13 1.421(6)
N2 H2 1.03(5)
C11 C10 1.484(6)
C11 C12 1.387(5)
C1 H1A 0.9300
C1 C6 1.405(5)
C1 C2 1.362(6)
C5 C6 1.420(6)
C5 C4 1.405(6)
C19 C20 1.386(6)
C19 C24 1.363(6)
C7 C12 1.372(5)
C12 H12 0.9300
C20 H20 0.9300
C20 C21 1.377(6)
C4 H4 0.9300
C4 C3 1.360(6)
C13 C18 1.373(6)
C13 C14 1.397(6)
C2 H2A 0.9300
C2 C3 1.407(6)
C23 H23 0.9300
C23 C22 1.385(6)
C23 C24 1.378(6)
C25 C26 1.436(8)
C25 C27 1.492(8)
C25 H25 1.15(5)
C22 C21 1.365(6)
C3 H3 0.9300
C18 H18 0.9300
C18 C17 1.378(6)
C24 H24 0.9300
C16 C17 1.363(6)
C16 C15 1.366(6)
C14 H14 0.9300
C14 C15 1.377(6)
C17 H17 0.9300
C21 H21 0.9300
C15 H15 0.9300
C26 H26C 0.9600
C26 H26A 0.9600
C26 H26B 0.9600
O1 C28 1.221(6)
O2 C28 1.267(6)
O2 H2B 1.24(7)
C29 H29 0.9300
C29 C30 1.323(6)
C29 C28 1.485(7)
C30 H30 0.9300
C30 C31 1.479(8)
O3 C31 1.289(7)
O3 H2B 1.19(7)
C27 H27A 0.9600
C27 H27C 0.9600
C27 H27B 0.9600
